data_4065461
loop_
_publ_author_name
'Gonell, Sergio'
'Poyatos, Macarena'
'Mata, Jos\'e A.'
'Peris, Eduardo'

_publ_section_title
;
 A Y-Shaped Tris-N-Heterocyclic Carbene for the Synthesis of
 Simultaneously Chelate-Monodentate Dipalladium Complexes
;
_journal_issue 21
_journal_name_full Organometallics
_journal_page_first 5985
_journal_paper_doi 10.1021/om200820s
_journal_volume 30
_journal_year 2011
_chemical_formula_moiety 'C13 H17 I2 N6 Pd, B F4'
_chemical_formula_sum 'C13 H17 B F4 I2 N6 Pd'
_chemical_formula_weight 704.34
_chemical_name_systematic
; 
 ? 
;
_space_group_IT_number 14
_symmetry_cell_setting monoclinic
_symmetry_Int_Tables_number 14
_symmetry_space_group_name_Hall '-P 2ybc'
_symmetry_space_group_name_H-M 'P 1 21/c 1'
_atom_sites_solution_hydrogens geom
_atom_sites_solution_primary direct
_atom_sites_solution_secondary difmap
_audit_creation_method SHELXL-97
_cell_angle_alpha 90.00
_cell_angle_beta 90.187(2)
_cell_angle_gamma 90.00
_cell_formula_units_Z 4
_cell_length_a 9.4486(2)
_cell_length_b 23.6206(6)
_cell_length_c 9.3608(2)
_cell_measurement_temperature 293(2)
_cell_volume 2089.15(8)
_computing_structure_refinement 'SHELXL-97 (Sheldrick, 1997)'
_computing_structure_solution 'SHELXS-97 (Sheldrick, 1990)'
_diffrn_ambient_temperature 293(2)
_diffrn_measured_fraction_theta_full 0.973
_diffrn_measured_fraction_theta_max 0.929
_diffrn_radiation_monochromator graphite
_diffrn_radiation_source 'fine-focus sealed tube'
_diffrn_radiation_type MoK\a
_diffrn_radiation_wavelength 0.71073
_diffrn_reflns_av_R_equivalents 0.0376
_diffrn_reflns_av_sigmaI/netI 0.0465
_diffrn_reflns_limit_h_max 11
_diffrn_reflns_limit_h_min -12
_diffrn_reflns_limit_k_max 30
_diffrn_reflns_limit_k_min -23
_diffrn_reflns_limit_l_max 12
_diffrn_reflns_limit_l_min -12
_diffrn_reflns_number 12023
_diffrn_reflns_theta_full 25.00
_diffrn_reflns_theta_max 27.50
_diffrn_reflns_theta_min 2.76
_exptl_absorpt_coefficient_mu 3.889
_exptl_absorpt_correction_T_max 0.95
_exptl_absorpt_correction_T_min 0.25
_exptl_absorpt_correction_type empirical
_exptl_crystal_colour Orange
_exptl_crystal_density_diffrn 2.239
_exptl_crystal_density_method 'not measured'
_exptl_crystal_description Prism
_exptl_crystal_F_000 1320
_exptl_crystal_size_max 0.17
_exptl_crystal_size_mid 0.15
_exptl_crystal_size_min 0.10
_refine_diff_density_max 0.787
_refine_diff_density_min -0.894
_refine_diff_density_rms 0.137
_refine_ls_extinction_method none
_refine_ls_goodness_of_fit_ref 1.051
_refine_ls_hydrogen_treatment mixed
_refine_ls_matrix_type full
_refine_ls_number_parameters 268
_refine_ls_number_reflns 4461
_refine_ls_number_restraints 0
_refine_ls_restrained_S_all 1.051
_refine_ls_R_factor_all 0.0490
_refine_ls_R_factor_gt 0.0324
_refine_ls_shift/su_max 0.001
_refine_ls_shift/su_mean 0.000
_refine_ls_structure_factor_coef Fsqd
_refine_ls_weighting_details 'calc w=1/[\s^2^(Fo^2^)+(0.0258P)^2^+0.9490P] where P=(Fo^2^+2Fc^2^)/3'
_refine_ls_weighting_scheme calc
_refine_ls_wR_factor_gt 0.0624
_refine_ls_wR_factor_ref 0.0712
_reflns_number_gt 3528
_reflns_number_total 4461
_reflns_threshold_expression >2sigma(I)
_cod_data_source_file om200820s_si_001.cif
_cod_data_source_block str1227
_cod_original_sg_symbol_Hall -P2ybc
_cod_original_sg_symbol_H-M P2(1)/c
_cod_database_code 4065461

loop_
_symmetry_equiv_pos_as_xyz
'x, y, z'
'-x, y+1/2, -z+1/2'
'-x, -y, -z'
'x, -y-1/2, z-1/2'

loop_
_atom_site_label
_atom_site_type_symbol
_atom_site_fract_x
_atom_site_fract_y
_atom_site_fract_z
_atom_site_U_iso_or_equiv
_atom_site_adp_type
_atom_site_occupancy
_atom_site_symmetry_multiplicity
_atom_site_calc_flag
_atom_site_refinement_flags
I1 I 1.29780(3) 0.118951(15) 1.64000(3) 0.03213(10) Uani 1 1 d .
Pd1 Pd 1.41076(4) 0.093868(16) 1.39005(3) 0.02166(10) Uani 1 1 d .
N1 N 1.8675(4) 0.06769(17) 1.2953(4) 0.0264(9) Uani 1 1 d .
F1 F 0.9793(3) 0.11262(15) 0.9760(4) 0.0641(10) Uani 1 1 d .
C1 C 1.9373(5) 0.0934(2) 1.4013(5) 0.0320(12) Uani 1 1 d .
H1 H 2.016(5) 0.0796(19) 1.437(5) 0.021(12) Uiso 1 1 d .
B1 B 0.9748(6) 0.1694(3) 1.0138(6) 0.0333(14) Uani 1 1 d .
I2 I 1.30112(3) -0.010101(14) 1.38537(3) 0.02914(10) Uani 1 1 d .
N2 N 1.8613(4) 0.13693(18) 1.4485(4) 0.0289(10) Uani 1 1 d .
C2 C 1.7429(5) 0.0964(2) 1.2730(5) 0.0263(11) Uani 1 1 d .
F2 F 0.8467(4) 0.18134(16) 1.0780(5) 0.0793(13) Uani 1 1 d .
C3 C 1.7389(5) 0.1399(2) 1.3673(5) 0.0249(10) Uani 1 1 d .
N3 N 1.6417(4) 0.08215(17) 1.1702(4) 0.0236(9) Uani 1 1 d .
F3 F 0.9818(4) 0.20290(17) 0.8938(4) 0.0720(11) Uani 1 1 d .
C4 C 1.5000(4) 0.08228(19) 1.1997(4) 0.0214(10) Uani 1 1 d .
N4 N 1.4370(4) 0.07555(17) 1.0733(4) 0.0236(9) Uani 1 1 d .
F4 F 1.0828(6) 0.1829(2) 1.1005(6) 0.121(2) Uani 1 1 d .
N5 N 1.6369(4) 0.18185(17) 1.3806(4) 0.0268(9) Uani 1 1 d .
C5 C 1.5358(5) 0.0703(2) 0.9658(5) 0.0303(12) Uani 1 1 d .
H5 H 1.507(5) 0.066(2) 0.883(5) 0.027(14) Uiso 1 1 d .
C6 C 1.6626(5) 0.0748(2) 1.0242(5) 0.0270(11) Uani 1 1 d .
H6 H 1.744(5) 0.0778(18) 0.987(4) 0.012(11) Uiso 1 1 d .
N6 N 1.4329(4) 0.22173(17) 1.3688(4) 0.0304(9) Uani 1 1 d .
C7 C 1.4950(5) 0.1711(2) 1.3806(5) 0.0262(11) Uani 1 1 d .
C8 C 1.5337(6) 0.2638(3) 1.3624(7) 0.0430(14) Uani 1 1 d .
H8 H 1.512(6) 0.300(2) 1.352(6) 0.046(17) Uiso 1 1 d .
C9 C 1.6592(7) 0.2402(3) 1.3686(6) 0.0419(15) Uani 1 1 d .
H9 H 1.740(6) 0.254(2) 1.368(5) 0.035(15) Uiso 1 1 d .
C10 C 1.9153(5) 0.0158(2) 1.2225(5) 0.0354(12) Uani 1 1 d .
H10A H 1.9319 0.0238 1.1234 0.053 Uiso 1 1 calc R
H10B H 1.8438 -0.0129 1.2307 0.053 Uiso 1 1 calc R
H10C H 2.0014 0.0026 1.2660 0.053 Uiso 1 1 calc R
C11 C 1.8948(6) 0.1712(3) 1.5748(6) 0.0467(15) Uani 1 1 d .
H11A H 1.9799 0.1573 1.6187 0.070 Uiso 1 1 calc R
H11B H 1.8182 0.1690 1.6417 0.070 Uiso 1 1 calc R
H11C H 1.9082 0.2099 1.5467 0.070 Uiso 1 1 calc R
C12 C 1.2799(5) 0.2321(3) 1.3616(6) 0.0437(14) Uani 1 1 d .
H12A H 1.2320 0.1975 1.3373 0.066 Uiso 1 1 calc R
H12B H 1.2605 0.2602 1.2901 0.066 Uiso 1 1 calc R
H12C H 1.2472 0.2452 1.4527 0.066 Uiso 1 1 calc R
C13 C 1.2841(5) 0.0761(2) 1.0503(5) 0.0331(12) Uani 1 1 d .
H13A H 1.2480 0.0382 1.0570 0.050 Uiso 1 1 calc R
H13B H 1.2637 0.0912 0.9572 0.050 Uiso 1 1 calc R
H13C H 1.2401 0.0994 1.1216 0.050 Uiso 1 1 calc R

loop_
_atom_site_aniso_label
_atom_site_aniso_U_11
_atom_site_aniso_U_22
_atom_site_aniso_U_33
_atom_site_aniso_U_23
_atom_site_aniso_U_13
_atom_site_aniso_U_12
I1 0.03428(19) 0.0401(2) 0.02199(17) -0.00263(14) 0.00189(13) 0.00315(15)
Pd1 0.01974(18) 0.0256(2) 0.01968(18) 0.00039(15) -0.00032(13) -0.00071(16)
N1 0.024(2) 0.027(2) 0.028(2) 0.0024(18) -0.0018(16) -0.0007(18)
F1 0.035(2) 0.047(2) 0.110(3) -0.001(2) -0.0010(19) -0.0013(17)
C1 0.024(3) 0.041(4) 0.031(3) 0.008(2) -0.003(2) -0.003(3)
B1 0.024(3) 0.031(4) 0.044(4) 0.005(3) -0.005(3) 0.003(3)
I2 0.02975(18) 0.0286(2) 0.02908(18) 0.00164(13) 0.00036(13) -0.00391(14)
N2 0.020(2) 0.036(3) 0.030(2) 0.0014(19) -0.0076(16) -0.0036(19)
C2 0.021(2) 0.033(3) 0.025(2) 0.006(2) -0.0003(19) -0.002(2)
F2 0.085(3) 0.056(3) 0.097(3) 0.030(2) 0.047(2) 0.014(2)
C3 0.022(2) 0.026(3) 0.026(2) 0.004(2) -0.0026(19) -0.002(2)
N3 0.0163(19) 0.034(3) 0.0203(19) 0.0033(17) -0.0038(15) -0.0001(17)
F3 0.075(3) 0.071(3) 0.071(3) 0.016(2) 0.019(2) 0.003(2)
C4 0.019(2) 0.022(3) 0.023(2) 0.0064(19) 0.0002(18) 0.002(2)
N4 0.0208(19) 0.033(2) 0.0172(19) 0.0006(16) -0.0021(15) 0.0003(18)
F4 0.128(4) 0.086(4) 0.150(5) -0.036(3) -0.088(4) 0.029(3)
N5 0.022(2) 0.025(2) 0.033(2) -0.0006(18) -0.0031(17) -0.0012(18)
C5 0.030(3) 0.042(3) 0.019(3) 0.000(2) -0.002(2) 0.000(2)
C6 0.024(3) 0.037(3) 0.020(2) 0.001(2) 0.007(2) -0.001(2)
N6 0.031(2) 0.022(2) 0.038(2) 0.0000(19) -0.0028(18) 0.001(2)
C7 0.028(3) 0.027(3) 0.023(2) -0.004(2) -0.0022(19) 0.000(2)
C8 0.044(3) 0.021(3) 0.064(4) 0.007(3) -0.005(3) 0.002(3)
C9 0.037(3) 0.034(4) 0.055(4) 0.000(3) -0.007(3) -0.012(3)
C10 0.029(3) 0.038(3) 0.039(3) -0.003(2) -0.008(2) 0.003(2)
C11 0.043(3) 0.050(4) 0.048(3) -0.015(3) -0.017(3) 0.004(3)
C12 0.029(3) 0.044(4) 0.059(4) 0.008(3) 0.002(3) 0.012(3)
C13 0.026(3) 0.049(4) 0.025(2) -0.001(2) -0.006(2) 0.005(2)

loop_
_atom_type_symbol
_atom_type_description
_atom_type_scat_dispersion_real
_atom_type_scat_dispersion_imag
_atom_type_scat_source
C C 0.0033 0.0016 'International Tables Vol C Tables 4.2.6.8 and 6.1.1.4'
H H 0.0000 0.0000 'International Tables Vol C Tables 4.2.6.8 and 6.1.1.4'
B B 0.0013 0.0007 'International Tables Vol C Tables 4.2.6.8 and 6.1.1.4'
N N 0.0061 0.0033 'International Tables Vol C Tables 4.2.6.8 and 6.1.1.4'
F F 0.0171 0.0103 'International Tables Vol C Tables 4.2.6.8 and 6.1.1.4'
Pd Pd -0.9988 1.0072 'International Tables Vol C Tables 4.2.6.8 and 6.1.1.4'
I I -0.4742 1.8119 'International Tables Vol C Tables 4.2.6.8 and 6.1.1.4'

loop_
_geom_angle_atom_site_label_1
_geom_angle_atom_site_label_2
_geom_angle_atom_site_label_3
_geom_angle
C7 Pd1 C4 85.17(18)
C7 Pd1 I1 89.80(13)
C4 Pd1 I1 174.88(13)
C7 Pd1 I2 176.44(13)
C4 Pd1 I2 91.39(13)
I1 Pd1 I2 93.617(14)
C1 N1 C2 108.0(4)
C1 N1 C10 124.7(4)
C2 N1 C10 127.2(4)
N2 C1 N1 109.4(4)
F4 B1 F3 108.6(5)
F4 B1 F2 110.7(6)
F3 B1 F2 106.3(5)
F4 B1 F1 111.2(5)
F3 B1 F1 110.3(5)
F2 B1 F1 109.6(5)
C1 N2 C3 107.9(4)
C1 N2 C11 125.4(4)
C3 N2 C11 126.4(4)
C3 C2 N1 107.5(4)
C3 C2 N3 127.7(4)
N1 C2 N3 124.7(4)
C2 C3 N2 107.2(4)
C2 C3 N5 128.4(4)
N2 C3 N5 124.4(4)
C4 N3 C6 109.9(4)
C4 N3 C2 121.9(4)
C6 N3 C2 127.4(4)
N4 C4 N3 104.8(3)
N4 C4 Pd1 128.4(3)
N3 C4 Pd1 126.7(3)
C4 N4 C5 110.9(4)
C4 N4 C13 124.7(4)
C5 N4 C13 124.4(4)
C7 N5 C3 123.3(4)
C7 N5 C9 109.4(4)
C3 N5 C9 126.3(4)
C6 C5 N4 107.8(4)
C5 C6 N3 106.5(4)
C7 N6 C8 110.2(4)
C7 N6 C12 125.8(4)
C8 N6 C12 124.0(5)
N6 C7 N5 105.3(4)
N6 C7 Pd1 130.4(4)
N5 C7 Pd1 124.3(4)
C9 C8 N6 108.5(5)
C8 C9 N5 106.6(5)

loop_
_geom_bond_atom_site_label_1
_geom_bond_atom_site_label_2
_geom_bond_distance
I1 Pd1 2.6421(4)
Pd1 C7 1.992(5)
Pd1 C4 1.993(4)
Pd1 I2 2.6656(5)
N1 C1 1.335(6)
N1 C2 1.375(6)
N1 C10 1.474(6)
F1 B1 1.387(7)
C1 N2 1.332(7)
B1 F4 1.340(7)
B1 F3 1.376(7)
B1 F2 1.383(7)
N2 C3 1.384(6)
N2 C11 1.467(6)
C2 C3 1.354(7)
C2 N3 1.396(6)
C3 N5 1.388(6)
N3 C4 1.368(5)
N3 C6 1.392(6)
C4 N4 1.332(5)
N4 C5 1.380(6)
N4 C13 1.460(6)
N5 C7 1.365(6)
N5 C9 1.399(7)
C5 C6 1.320(7)
N6 C7 1.337(6)
N6 C8 1.378(7)
N6 C12 1.467(6)
C8 C9 1.311(8)

loop_
_geom_torsion_atom_site_label_1
_geom_torsion_atom_site_label_2
_geom_torsion_atom_site_label_3
_geom_torsion_atom_site_label_4
_geom_torsion
C2 N1 C1 N2 0.8(6)
C10 N1 C1 N2 -176.2(4)
N1 C1 N2 C3 -1.2(6)
N1 C1 N2 C11 172.4(5)
C1 N1 C2 C3 0.0(5)
C10 N1 C2 C3 176.9(4)
C1 N1 C2 N3 179.8(4)
C10 N1 C2 N3 -3.3(7)
N1 C2 C3 N2 -0.8(5)
N3 C2 C3 N2 179.5(4)
N1 C2 C3 N5 176.8(4)
N3 C2 C3 N5 -3.0(8)
C1 N2 C3 C2 1.2(5)
C11 N2 C3 C2 -172.3(5)
C1 N2 C3 N5 -176.4(4)
C11 N2 C3 N5 10.0(8)
C3 C2 N3 C4 -43.5(7)
N1 C2 N3 C4 136.7(5)
C3 C2 N3 C6 125.7(6)
N1 C2 N3 C6 -54.0(7)
C6 N3 C4 N4 -0.5(5)
C2 N3 C4 N4 170.5(4)
C6 N3 C4 Pd1 -177.8(4)
C2 N3 C4 Pd1 -6.9(6)
C7 Pd1 C4 N4 -112.6(4)
I1 Pd1 C4 N4 -101.2(14)
I2 Pd1 C4 N4 66.5(4)
C7 Pd1 C4 N3 64.2(4)
I1 Pd1 C4 N3 75.6(15)
I2 Pd1 C4 N3 -116.8(4)
N3 C4 N4 C5 1.0(5)
Pd1 C4 N4 C5 178.2(4)
N3 C4 N4 C13 -176.5(4)
Pd1 C4 N4 C13 0.8(7)
C2 C3 N5 C7 46.4(7)
N2 C3 N5 C7 -136.4(5)
C2 C3 N5 C9 -120.7(6)
N2 C3 N5 C9 56.5(7)
C4 N4 C5 C6 -1.1(6)
C13 N4 C5 C6 176.4(5)
N4 C5 C6 N3 0.8(6)
C4 N3 C6 C5 -0.2(6)
C2 N3 C6 C5 -170.5(5)
C8 N6 C7 N5 -0.4(5)
C12 N6 C7 N5 178.9(4)
C8 N6 C7 Pd1 -178.4(4)
C12 N6 C7 Pd1 0.9(7)
C3 N5 C7 N6 -168.9(4)
C9 N5 C7 N6 0.1(5)
C3 N5 C7 Pd1 9.2(6)
C9 N5 C7 Pd1 178.2(3)
C4 Pd1 C7 N6 112.5(4)
I1 Pd1 C7 N6 -66.5(4)
I2 Pd1 C7 N6 98(2)
C4 Pd1 C7 N5 -65.2(4)
I1 Pd1 C7 N5 115.8(4)
I2 Pd1 C7 N5 -80(2)
C7 N6 C8 C9 0.6(7)
C12 N6 C8 C9 -178.7(5)
N6 C8 C9 N5 -0.5(7)
C7 N5 C9 C8 0.3(6)
C3 N5 C9 C8 168.9(5)
